data_1557556
loop_
_publ_author_name
'Butts, Craig P.'
'Eberson, Lennart'
'Hartshorn, Michael P.'
'Robinson, Ward T.'
'Wood, Bryan R.'

_publ_section_title
;
 Photochemical Nitration by Tetranitromethane. Part XXX. Product Isolation
 and Identification in the Photochemical Reaction of Dibenzofuran
;
_journal_name_full 'Acta Chemica Scandinavica'
_journal_page_first 587
_journal_page_last 595
_journal_paper_doi 10.3891/acta.chem.scand.50-0587
_journal_volume 50
_journal_year 1996
_chemical_formula_sum 'C13 H7 N3 O7'
_chemical_formula_weight 317.22
_chemical_name_common
;
3-Trinitromethyldibenzofuran
;
_space_group_IT_number 14
_space_group_name_Hall '-P 2ybc'
_space_group_name_H-M_alt 'P 1 21/c 1'
_symmetry_cell_setting monoclinic
_symmetry_Int_Tables_number 14
_symmetry_space_group_name_Hall '-P 2ybc'
_symmetry_space_group_name_H-M 'P 1 21/c 1'
_cell_angle_alpha 90.
_cell_angle_beta 108.83(1)
_cell_angle_gamma 90.
_cell_formula_units_Z 4
_cell_length_a 12.296(4)
_cell_length_b 6.893(4)
_cell_length_c 16.337(6)
_cell_volume 1310.6(10)
_diffrn_ambient_temperature 163
_diffrn_radiation_probe x-ray
_diffrn_radiation_type MoK\a
_diffrn_radiation_wavelength 0.71069
_exptl_absorpt_coefficient_mu 0.134
_refine_ls_number_reflns 1689
_refine_ls_R_factor_gt 0.050
_refine_ls_wR_factor_ref 0.148
_cod_data_source_file Acta-Chem-Scand-1996-50-587-3.cif
_cod_data_source_block 3
_cod_original_cell_volume 1311(1)
_cod_original_sg_symbol_H-M 'P 21/c'
_cod_database_code 1557556

loop_
_space_group_symop_id
_space_group_symop_operation_xyz
1 x,y,z
2 -x,1/2+y,1/2-z
3 -x,-y,-z
4 x,1/2-y,1/2+z

loop_
_atom_site_label
_atom_site_type_symbol
_atom_site_thermal_displace_type
_atom_site_fract_x
_atom_site_fract_y
_atom_site_fract_z
_atom_site_occupancy
_atom_site_U_iso_or_equiv
_atom_site_calc_flag
_atom_site_refinement_flags
_atom_site_disorder_assembly
_atom_site_disorder_group
O1 O Uiso 0.03370(10) 0.0218(2) 0.36240(10) 1.000 0.0310(10) . . . .
O11 O Uiso -0.5337(2) 0.1334(4) 0.34890(10) 1.000 0.0600(10) . . . .
O12 O Uiso -0.5015(2) -0.1584(4) 0.3138(2) 1.000 0.0680(10) . . . .
O21 O Uiso -0.3117(3) 0.1835(4) 0.5301(2) 1.000 0.1150(10) . . . .
O22 O Uiso -0.3359(3) 0.3453(4) 0.4147(2) 1.000 0.0930(10) . . . .
O31 O Uiso -0.4072(2) -0.1934(4) 0.4930(2) 1.000 0.0950(10) . . . .
O32 O Uiso -0.2347(2) -0.2323(3) 0.49380(10) 1.000 0.0450(10) . . . .
N1 N Uiso -0.4727(2) -0.0043(4) 0.35050(10) 1.000 0.0400(10) . . . .
N2 N Uiso -0.3283(2) 0.1974(4) 0.4556(2) 1.000 0.0440(10) . . . .
N3 N Uiso -0.3273(2) -0.1569(3) 0.46900(10) 1.000 0.0410(10) . . . .
C1 C Uiso -0.2483(2) 0.0073(3) 0.2046(2) 1.000 0.0290(10) . . . .
C2 C Uiso -0.3168(2) 0.0033(3) 0.2561(2) 1.000 0.0280(10) . . . .
C3 C Uiso -0.2701(2) 0.0057(3) 0.3465(2) 1.000 0.0280(10) . . . .
C4 C Uiso -0.1512(2) 0.0168(3) 0.3872(2) 1.000 0.0300(10) . . . .
C5 C Uiso -0.0847(2) 0.0169(3) 0.3338(2) 1.000 0.0270(10) . . . .
C6 C Uiso -0.1296(2) 0.0146(3) 0.24420(10) 1.000 0.0250(10) . . . .
C7 C Uiso -0.0313(2) 0.0172(3) 0.2140(2) 1.000 0.0260(10) . . . .
C8 C Uiso -0.0163(2) 0.0169(3) 0.1334(2) 1.000 0.0340(10) . . . .
C9 C Uiso 0.0948(2) 0.0188(3) 0.1298(2) 1.000 0.0370(10) . . . .
C10 C Uiso 0.1883(2) 0.0222(3) 0.2049(2) 1.000 0.0330(10) . . . .
C11 C Uiso 0.1758(2) 0.0242(3) 0.2856(2) 1.000 0.0320(10) . . . .
C12 C Uiso 0.0645(2) 0.0215(3) 0.2878(2) 1.000 0.0270(10) . . . .
C13 C Uiso -0.3457(2) 0.0083(3) 0.4016(2) 1.000 0.0300(10) . . . .

loop_
_atom_type_symbol
_atom_type_description
_atom_type_scat_dispersion_real
_atom_type_scat_dispersion_imag
_atom_type_scat_source
C C 0.0033 0.0016 ' International Tables Vol C Tables 4.2.6.8 and 6.1.1.4'
N N 0.0061 0.0033 ' International Tables Vol C Tables 4.2.6.8 and 6.1.1.4'
O O 0.0106 0.0060 ' International Tables Vol C Tables 4.2.6.8 and 6.1.1.4'

loop_
_geom_angle_atom_site_label_1
_geom_angle_atom_site_label_2
_geom_angle_atom_site_label_3
_geom_angle
_geom_angle_site_symmetry_1
_geom_angle_site_symmetry_2
_geom_angle_site_symmetry_3
_geom_angle_publ_flag
C5 O1 C12 105.1(2) . . . yes
O11 N1 O12 126.7(3) . . . yes
O11 N1 C13 119.3(2) . . . yes
O12 N1 C13 114.0(2) . . . yes
O21 N2 O22 127.0(3) . . . yes
O21 N2 C13 117.9(3) . . . yes
O22 N2 C13 115.1(3) . . . yes
O31 N3 O32 126.2(2) . . . yes
O31 N3 C13 116.1(2) . . . yes
O32 N3 C13 117.7(2) . . . yes
C2 C1 C6 118.4(3) . . . no
C1 C2 C3 121.6(3) . . . no
C2 C3 C4 120.8(3) . . . no
C2 C3 C13 120.9(2) . . . no
C4 C3 C13 118.2(3) . . . no
C3 C4 C5 116.3(3) . . . no
O1 C5 C4 124.4(3) . . . yes
O1 C5 C6 112.0(2) . . . yes
C4 C5 C6 123.6(3) . . . no
C1 C6 C5 119.4(2) . . . no
C1 C6 C7 135.1(2) . . . no
C5 C6 C7 105.6(2) . . . no
C6 C7 C8 134.9(3) . . . no
C6 C7 C12 105.8(2) . . . no
C8 C7 C12 119.3(3) . . . no
C7 C8 C9 118.4(3) . . . no
C8 C9 C10 120.7(3) . . . no
C9 C10 C11 122.1(3) . . . no
C10 C11 C12 116.3(3) . . . no
O1 C12 C7 111.6(2) . . . yes
O1 C12 C11 125.2(3) . . . yes
C7 C12 C11 123.3(3) . . . no
N1 C13 N2 106.9(2) . . . yes
N1 C13 N3 103.73(19) . . . yes
N1 C13 C3 113.5(2) . . . yes
N2 C13 N3 104.6(2) . . . yes
N2 C13 C3 110.9(2) . . . yes
N3 C13 C3 116.4(2) . . . yes

loop_
_geom_bond_atom_site_label_1
_geom_bond_atom_site_label_2
_geom_bond_distance
_geom_bond_site_symmetry_1
_geom_bond_site_symmetry_2
_geom_bond_publ_flag
O1 C5 1.378(3) . . yes
O1 C12 1.388(3) . . yes
O11 N1 1.205(4) . . yes
O12 N1 1.215(4) . . yes
O21 N2 1.171(4) . . yes
O22 N2 1.206(4) . . yes
O31 N3 1.196(4) . . yes
O32 N3 1.197(3) . . yes
N1 C13 1.517(4) . . yes
N2 C13 1.550(4) . . yes
N3 C13 1.549(3) . . yes
C1 C2 1.370(4) . . no
C1 C6 1.394(4) . . no
C2 C3 1.401(4) . . no
C3 C4 1.399(4) . . no
C3 C13 1.488(4) . . no
C4 C5 1.375(4) . . no
C5 C6 1.388(4) . . no
C6 C7 1.446(4) . . no
C7 C8 1.387(4) . . no
C7 C12 1.388(4) . . no
C8 C9 1.386(4) . . no
C9 C10 1.385(4) . . no
C10 C11 1.376(4) . . no
C11 C12 1.381(4) . . no

loop_
_geom_torsion_atom_site_label_1
_geom_torsion_atom_site_label_2
_geom_torsion_atom_site_label_3
_geom_torsion_atom_site_label_4
_geom_torsion
_geom_torsion_site_symmetry_1
_geom_torsion_site_symmetry_2
_geom_torsion_site_symmetry_3
_geom_torsion_site_symmetry_4
_geom_torsion_publ_flag
C12 O1 C5 C4 -179.5(2) . . . . no
C12 O1 C5 C6 -0.3(2) . . . . no
C5 O1 C12 C7 0.2(2) . . . . no
C5 O1 C12 C11 -179.5(2) . . . . no
O11 N1 C13 N2 10.0(3) . . . . no
O11 N1 C13 N3 120.2(2) . . . . no
O11 N1 C13 C3 -112.6(2) . . . . no
O12 N1 C13 N2 -170.8(2) . . . . no
O12 N1 C13 N3 -60.6(3) . . . . no
O12 N1 C13 C3 66.7(3) . . . . no
O21 N2 C13 N1 106.1(3) . . . . no
O21 N2 C13 N3 -3.5(4) . . . . no
O21 N2 C13 C3 -129.7(3) . . . . no
O22 N2 C13 N1 -72.5(3) . . . . no
O22 N2 C13 N3 178.0(3) . . . . no
O22 N2 C13 C3 51.7(4) . . . . no
O31 N3 C13 N1 -31.4(3) . . . . no
O31 N3 C13 N2 80.5(3) . . . . no
O31 N3 C13 C3 -156.8(3) . . . . no
O32 N3 C13 N1 150.5(2) . . . . no
O32 N3 C13 N2 -97.6(2) . . . . no
O32 N3 C13 C3 25.0(3) . . . . no
C6 C1 C2 C3 -0.2(3) . . . . no
C2 C1 C6 C5 0.2(3) . . . . no
C2 C1 C6 C7 178.7(2) . . . . no
C1 C2 C3 C4 1.5(3) . . . . no
C1 C2 C3 C13 177.8(2) . . . . no
C2 C3 C4 C5 -2.6(3) . . . . no
C13 C3 C4 C5 -179.05(19) . . . . no
C2 C3 C13 N1 3.5(3) . . . . no
C2 C3 C13 N2 -116.8(3) . . . . no
C2 C3 C13 N3 123.9(2) . . . . no
C4 C3 C13 N1 180.0(2) . . . . no
C4 C3 C13 N2 59.7(3) . . . . no
C4 C3 C13 N3 -59.7(3) . . . . no
C3 C4 C5 O1 -178.20(19) . . . . no
C3 C4 C5 C6 2.7(3) . . . . no
O1 C5 C6 C1 179.24(18) . . . . no
O1 C5 C6 C7 0.3(2) . . . . no
C4 C5 C6 C1 -1.5(3) . . . . no
C4 C5 C6 C7 179.6(2) . . . . no
C1 C6 C7 C8 1.4(4) . . . . no
C1 C6 C7 C12 -178.9(2) . . . . no
C5 C6 C7 C8 -180.0(2) . . . . no
C5 C6 C7 C12 -0.2(2) . . . . no
C6 C7 C8 C9 -179.6(2) . . . . no
C12 C7 C8 C9 0.7(3) . . . . no
C6 C7 C12 O1 0.0(2) . . . . no
C6 C7 C12 C11 179.7(2) . . . . no
C8 C7 C12 O1 179.80(18) . . . . no
C8 C7 C12 C11 -0.5(3) . . . . no
C7 C8 C9 C10 -0.4(3) . . . . no
C8 C9 C10 C11 -0.1(3) . . . . no
C9 C10 C11 C12 0.4(3) . . . . no
C10 C11 C12 O1 179.63(19) . . . . no
C10 C11 C12 C7 -0.1(3) . . . . no
